data_7150209
loop_
_publ_author_name
'Chowdhury, Somenath'
'Mahmoud, Khaled A.'
'Schatte, Gabriele'
'Kraatz, Heinz-Bernhard'

_publ_section_title
;
 Amino acid conjugates of 1,1'-diaminoferrocene. Synthesis and chiral
 organization.
;
_journal_issue 16
_journal_name_full 'Organic &amp; biomolecular chemistry'
_journal_page_first 3018
_journal_page_last 3023
_journal_paper_doi 10.1039/b506178d
_journal_volume 3
_journal_year 2005
_chemical_formula_moiety 'C26 H38 Fe N4 O6'
_chemical_formula_sum 'C26 H38 Fe N4 O6'
_chemical_formula_weight 558.45
_chemical_name_systematic
;
?
;
_space_group_IT_number 5
_symmetry_cell_setting monoclinic
_symmetry_space_group_name_Hall 'C 2y'
_symmetry_space_group_name_H-M 'C 1 2 1'
_atom_sites_solution_hydrogens geom
_atom_sites_solution_primary direct
_atom_sites_solution_secondary difmap
_cell_angle_alpha 90.00
_cell_angle_beta 117.071(2)
_cell_angle_gamma 90.00
_cell_formula_units_Z 2
_cell_length_a 15.4790(3)
_cell_length_b 9.3420(3)
_cell_length_c 11.0400(3)
_cell_measurement_reflns_used 3809
_cell_measurement_temperature 173(2)
_cell_measurement_theta_max 30.03
_cell_measurement_theta_min 1.00
_cell_volume 1421.54(7)
_computing_cell_refinement 'HKL Scalepack (Otwinowski & Minor 1997)'
_computing_data_collection 'Collect (Nonius BV, 1997-2000)'
_computing_data_reduction ' HKL Denzo and Scalepack (Otwinowski & Minor 1997)'
_computing_molecular_graphics ' Cameron (WinGX v1.70.01, 2005), Ortep (SHELXTL-NT v6.14, Bruker AXS)'
_computing_publication_material 'WinGX v1.70.01 (L. J. Farrugia)'
_computing_structure_refinement 'SHELXL-97 (Sheldrick, 1997)'
_computing_structure_solution ' 'SIR-97 (A. Altomare, G. Cascarano et al.)''
_diffrn_ambient_temperature 173(2)
_diffrn_measured_fraction_theta_full 0.991
_diffrn_measured_fraction_theta_max 0.991
_diffrn_measurement_device '95mm CCD camera on \k-goniostat'
_diffrn_measurement_device_type 'KappaCCD (BruKer AXS-Nonius, FR540C)'
_diffrn_measurement_method 'CCD rotation images, thick slices'
_diffrn_radiation_monochromator 'horizonally mounted graphite crystal'
_diffrn_radiation_source 'Nonius FR590D, fine-focus sealed tube'
_diffrn_radiation_type MoK\a
_diffrn_radiation_wavelength 0.71073
_diffrn_reflns_av_R_equivalents 0.0312
_diffrn_reflns_av_sigmaI/netI 0.0435
_diffrn_reflns_limit_h_max 21
_diffrn_reflns_limit_h_min -21
_diffrn_reflns_limit_k_max 13
_diffrn_reflns_limit_k_min -13
_diffrn_reflns_limit_l_max 15
_diffrn_reflns_limit_l_min -15
_diffrn_reflns_number 7467
_diffrn_reflns_theta_full 30.08
_diffrn_reflns_theta_max 30.08
_diffrn_reflns_theta_min 2.63
_diffrn_standards_decay_% 'no decay'
_exptl_absorpt_coefficient_mu 0.575
_exptl_absorpt_correction_T_max 0.9187
_exptl_absorpt_correction_T_min 0.8696
_exptl_absorpt_correction_type multi-scan
_exptl_absorpt_process_details 'HKL Scalepack (Otwinowski & Minor 1997)'
_exptl_crystal_colour yellow
_exptl_crystal_density_diffrn 1.305
_exptl_crystal_density_method 'not measured'
_exptl_crystal_description square
_exptl_crystal_F_000 592
_exptl_crystal_size_max 0.25
_exptl_crystal_size_mid 0.20
_exptl_crystal_size_min 0.15
_refine_diff_density_max 0.258
_refine_diff_density_min -0.444
_refine_diff_density_rms 0.078
_refine_ls_abs_structure_details 'Flack H D (1983), 1843 Friedel pairs'
_refine_ls_abs_structure_Flack -0.002(12)
_refine_ls_extinction_method none
_refine_ls_goodness_of_fit_ref 1.069
_refine_ls_hydrogen_treatment constr
_refine_ls_matrix_type full
_refine_ls_number_parameters 172
_refine_ls_number_reflns 4039
_refine_ls_number_restraints 1
_refine_ls_restrained_S_all 1.069
_refine_ls_R_factor_all 0.0432
_refine_ls_R_factor_gt 0.0346
_refine_ls_shift/su_max 0.006
_refine_ls_shift/su_mean 0.000
_refine_ls_structure_factor_coef Fsqd
_refine_ls_weighting_details 'calc w=1/[\s^2^(Fo^2^)+(0.0279P)^2^+0.6901P] where P=(Fo^2^+2Fc^2^)/3'
_refine_ls_weighting_scheme calc
_refine_ls_wR_factor_gt 0.0717
_refine_ls_wR_factor_ref 0.0753
_reflns_number_gt 3656
_reflns_number_total 4039
_reflns_threshold_expression >2sigma(I)
_cod_data_source_file b506178d.txt
_cod_data_source_block 7
_cod_original_cell_volume 1421.53(7)
_cod_original_sg_symbol_H-M C2
_cod_database_code 7150209

loop_
_symmetry_equiv_pos_as_xyz
'x, y, z'
'-x, y, -z'
'x+1/2, y+1/2, z'
'-x+1/2, y+1/2, -z'

loop_
_atom_site_label
_atom_site_type_symbol
_atom_site_fract_x
_atom_site_fract_y
_atom_site_fract_z
_atom_site_U_iso_or_equiv
_atom_site_adp_type
_atom_site_occupancy
_atom_site_symmetry_multiplicity
_atom_site_calc_flag
_atom_site_refinement_flags
_atom_site_disorder_assembly
_atom_site_disorder_group
Fe1 Fe 0.0000 0.29193(2) 0.0000 0.02145(8) Uani 1 2 d S . .
O11 O 0.18569(9) 0.55835(14) -0.02474(14) 0.0288(3) Uani 1 1 d . . .
O12 O 0.13540(10) 0.74324(14) 0.17325(14) 0.0313(3) Uani 1 1 d . . .
O13 O 0.25441(10) 0.91279(14) 0.24656(13) 0.0280(3) Uani 1 1 d . . .
N11 N 0.02054(10) 0.56661(14) -0.14226(14) 0.0200(3) Uani 1 1 d . . .
H11 H -0.0284 0.6265 -0.1811 0.024 Uiso 1 1 calc . . .
N12 N 0.18035(11) 0.85584(16) 0.02912(15) 0.0232(3) Uani 1 1 d . . .
H12 H 0.2221 0.9153 0.0225 0.028 Uiso 1 1 calc . . .
C10 C -0.00352(15) 0.41951(19) -0.15196(19) 0.0200(4) Uani 1 1 d . . .
C11 C 0.05515(12) 0.2969(3) -0.13749(16) 0.0261(3) Uani 1 1 d . . .
H11A H 0.1218 0.2970 -0.1170 0.031 Uiso 1 1 calc . . .
C12 C -0.00472(18) 0.1745(2) -0.1595(2) 0.0305(5) Uani 1 1 d . . .
H12A H 0.0152 0.0778 -0.1564 0.037 Uiso 1 1 calc . . .
C13 C -0.09902(17) 0.2208(2) -0.1868(2) 0.0295(5) Uani 1 1 d . . .
H13 H -0.1531 0.1606 -0.2051 0.035 Uiso 1 1 calc . . .
C14 C -0.09864(15) 0.3734(2) -0.1819(2) 0.0234(4) Uani 1 1 d . . .
H14 H -0.1521 0.4331 -0.1960 0.028 Uiso 1 1 calc . . .
C15 C 0.10941(12) 0.62563(18) -0.08062(16) 0.0195(3) Uani 1 1 d . . .
C16 C 0.10767(10) 0.7894(2) -0.09278(14) 0.0208(3) Uani 1 1 d . . .
H16 H 0.0421 0.8254 -0.1105 0.025 Uiso 1 1 calc R . .
C17 C 0.12695(16) 0.8297(2) -0.2125(2) 0.0356(5) Uani 1 1 d . . .
H17A H 0.1271 0.9341 -0.2205 0.043 Uiso 1 1 calc R . .
H17B H 0.0760 0.7891 -0.2965 0.043 Uiso 1 1 calc R . .
H17C H 0.1901 0.7916 -0.1971 0.043 Uiso 1 1 calc R . .
C18 C 0.18621(12) 0.82982(17) 0.15184(18) 0.0218(3) Uani 1 1 d . . .
C19 C 0.29240(16) 0.8806(2) 0.3927(2) 0.0336(4) Uani 1 1 d . . .
C110 C 0.34269(19) 0.7374(3) 0.4214(3) 0.0506(6) Uani 1 1 d . . .
H11B H 0.2947 0.6618 0.3768 0.061 Uiso 1 1 calc R . .
H11C H 0.3755 0.7206 0.5198 0.061 Uiso 1 1 calc R . .
H11D H 0.3905 0.7368 0.3863 0.061 Uiso 1 1 calc R . .
C111 C 0.2133(2) 0.8875(3) 0.4364(2) 0.0476(6) Uani 1 1 d . . .
H11E H 0.1749 0.9746 0.3999 0.057 Uiso 1 1 calc R . .
H11F H 0.2424 0.8889 0.5360 0.057 Uiso 1 1 calc R . .
H11G H 0.1712 0.8035 0.4018 0.057 Uiso 1 1 calc R . .
C112 C 0.3637(2) 1.0022(3) 0.4560(2) 0.0619(8) Uani 1 1 d . . .
H11H H 0.4121 1.0004 0.4219 0.074 Uiso 1 1 calc R . .
H11I H 0.3962 0.9913 0.5552 0.074 Uiso 1 1 calc R . .
H11J H 0.3289 1.0937 0.4320 0.074 Uiso 1 1 calc R . .

loop_
_atom_site_aniso_label
_atom_site_aniso_U_11
_atom_site_aniso_U_22
_atom_site_aniso_U_33
_atom_site_aniso_U_23
_atom_site_aniso_U_13
_atom_site_aniso_U_12
Fe1 0.02360(16) 0.01397(14) 0.02541(16) 0.000 0.00995(13) 0.000
O11 0.0201(6) 0.0228(6) 0.0406(7) -0.0029(5) 0.0111(6) 0.0056(5)
O12 0.0310(7) 0.0319(7) 0.0351(7) -0.0037(5) 0.0186(6) -0.0128(5)
O13 0.0308(7) 0.0237(6) 0.0249(6) -0.0017(5) 0.0085(6) -0.0101(5)
N11 0.0187(7) 0.0153(6) 0.0240(7) -0.0009(5) 0.0080(6) 0.0007(5)
N12 0.0230(7) 0.0202(7) 0.0280(7) -0.0031(6) 0.0131(6) -0.0067(6)
C10 0.0246(9) 0.0131(8) 0.0214(8) -0.0023(7) 0.0098(7) -0.0002(7)
C11 0.0320(8) 0.0182(7) 0.0307(7) -0.0051(9) 0.0167(7) -0.0008(9)
C12 0.0418(13) 0.0172(10) 0.0328(11) -0.0080(8) 0.0174(10) -0.0019(9)
C13 0.0321(11) 0.0225(10) 0.0282(11) -0.0055(8) 0.0088(9) -0.0083(8)
C14 0.0231(10) 0.0199(9) 0.0235(9) -0.0013(7) 0.0075(8) -0.0008(7)
C15 0.0212(8) 0.0185(7) 0.0213(7) -0.0004(6) 0.0117(7) 0.0025(6)
C16 0.0207(7) 0.0159(6) 0.0255(7) -0.0014(9) 0.0103(6) -0.0022(9)
C17 0.0484(12) 0.0310(11) 0.0303(9) 0.0012(7) 0.0204(9) -0.0073(8)
C18 0.0188(8) 0.0182(8) 0.0284(8) -0.0036(6) 0.0108(7) -0.0038(6)
C19 0.0369(11) 0.0330(10) 0.0232(9) 0.0023(7) 0.0068(8) -0.0045(8)
C110 0.0494(14) 0.0495(13) 0.0447(13) 0.0149(11) 0.0144(12) 0.0119(12)
C111 0.0561(15) 0.0582(15) 0.0322(11) -0.0033(10) 0.0232(11) -0.0016(12)
C112 0.0680(18) 0.0653(17) 0.0278(11) -0.0047(11) 0.0003(11) -0.0323(15)

loop_
_atom_type_symbol
_atom_type_description
_atom_type_scat_dispersion_real
_atom_type_scat_dispersion_imag
_atom_type_scat_source
C C 0.0033 0.0016 'International Tables Vol C Tables 4.2.6.8 and 6.1.1.4'
H H 0.0000 0.0000 'International Tables Vol C Tables 4.2.6.8 and 6.1.1.4'
Fe Fe 0.3463 0.8444 'International Tables Vol C Tables 4.2.6.8 and 6.1.1.4'
N N 0.0061 0.0033 'International Tables Vol C Tables 4.2.6.8 and 6.1.1.4'
O O 0.0106 0.0060 'International Tables Vol C Tables 4.2.6.8 and 6.1.1.4'

loop_
_geom_angle_atom_site_label_1
_geom_angle_atom_site_label_2
_geom_angle_atom_site_label_3
_geom_angle
_geom_angle_site_symmetry_1
_geom_angle_site_symmetry_3
_geom_angle_publ_flag
C14 Fe1 C14 136.15(11) 2 . ?
C14 Fe1 C10 40.82(8) 2 2 ?
C14 Fe1 C10 108.67(7) . 2 ?
C14 Fe1 C10 108.67(7) 2 . ?
C14 Fe1 C10 40.82(8) . . ?
C10 Fe1 C10 108.43(10) 2 . ?
C14 Fe1 C13 40.94(6) 2 2 ?
C14 Fe1 C13 176.94(10) . 2 ?
C10 Fe1 C13 68.44(9) 2 2 ?
C10 Fe1 C13 138.44(9) . 2 ?
C14 Fe1 C13 176.94(10) 2 . ?
C14 Fe1 C13 40.94(6) . . ?
C10 Fe1 C13 138.45(9) 2 . ?
C10 Fe1 C13 68.44(9) . . ?
C13 Fe1 C13 141.98(12) 2 . ?
C14 Fe1 C12 68.60(9) 2 2 ?
C14 Fe1 C12 139.91(9) . 2 ?
C10 Fe1 C12 68.18(6) 2 2 ?
C10 Fe1 C12 176.59(9) . 2 ?
C13 Fe1 C12 40.56(10) 2 2 ?
C13 Fe1 C12 114.25(9) . 2 ?
C14 Fe1 C12 139.91(9) 2 . ?
C14 Fe1 C12 68.60(9) . . ?
C10 Fe1 C12 176.59(9) 2 . ?
C10 Fe1 C12 68.18(6) . . ?
C13 Fe1 C12 114.25(9) 2 . ?
C13 Fe1 C12 40.56(10) . . ?
C12 Fe1 C12 115.21(12) 2 . ?
C14 Fe1 C11 68.91(8) 2 2 ?
C14 Fe1 C11 110.06(8) . 2 ?
C10 Fe1 C11 40.76(8) 2 2 ?
C10 Fe1 C11 136.97(8) . 2 ?
C13 Fe1 C11 68.55(8) 2 2 ?
C13 Fe1 C11 112.37(8) . 2 ?
C12 Fe1 C11 40.56(9) 2 2 ?
C12 Fe1 C11 141.62(9) . 2 ?
C14 Fe1 C11 110.06(8) 2 . ?
C14 Fe1 C11 68.91(8) . . ?
C10 Fe1 C11 136.97(8) 2 . ?
C10 Fe1 C11 40.76(8) . . ?
C13 Fe1 C11 112.36(8) 2 . ?
C13 Fe1 C11 68.55(8) . . ?
C12 Fe1 C11 141.62(9) 2 . ?
C12 Fe1 C11 40.57(9) . . ?
C11 Fe1 C11 177.40(14) 2 . ?
C18 O13 C19 120.98(14) . . ?
C15 N11 C10 127.59(15) . . ?
C15 N11 H11 116.2 . . ?
C10 N11 H11 116.2 . . ?
C18 N12 C16 122.06(14) . . ?
C18 N12 H12 119.0 . . ?
C16 N12 H12 119.0 . . ?
N11 C10 C14 121.42(17) . . ?
N11 C10 C11 129.79(18) . . ?
C14 C10 C11 108.79(17) . . ?
N11 C10 Fe1 126.73(13) . . ?
C14 C10 Fe1 69.56(11) . . ?
C11 C10 Fe1 70.17(10) . . ?
C12 C11 C10 107.15(14) . . ?
C12 C11 Fe1 69.52(11) . . ?
C10 C11 Fe1 69.08(10) . . ?
C12 C11 H11A 126.4 . . ?
C10 C11 H11A 126.4 . . ?
Fe1 C11 H11A 126.5 . . ?
C13 C12 C11 108.62(19) . . ?
C13 C12 Fe1 69.47(12) . . ?
C11 C12 Fe1 69.92(10) . . ?
C13 C12 H12A 125.7 . . ?
C11 C12 H12A 125.7 . . ?
Fe1 C12 H12A 126.5 . . ?
C12 C13 C14 108.1(2) . . ?
C12 C13 Fe1 69.97(12) . . ?
C14 C13 Fe1 69.40(14) . . ?
C12 C13 H13 126.0 . . ?
C14 C13 H13 126.0 . . ?
Fe1 C13 H13 126.3 . . ?
C10 C14 C13 107.3(2) . . ?
C10 C14 Fe1 69.62(11) . . ?
C13 C14 Fe1 69.66(14) . . ?
C10 C14 H14 126.3 . . ?
C13 C14 H14 126.3 . . ?
Fe1 C14 H14 126.0 . . ?
O11 C15 N11 124.97(16) . . ?
O11 C15 C16 121.93(15) . . ?
N11 C15 C16 113.03(13) . . ?
N12 C16 C17 108.92(14) . . ?
N12 C16 C15 111.82(13) . . ?
C17 C16 C15 108.56(14) . . ?
N12 C16 H16 109.2 . . ?
C17 C16 H16 109.2 . . ?
C15 C16 H16 109.2 . . ?
C16 C17 H17A 109.5 . . ?
C16 C17 H17B 109.5 . . ?
H17A C17 H17B 109.5 . . ?
C16 C17 H17C 109.5 . . ?
H17A C17 H17C 109.5 . . ?
H17B C17 H17C 109.5 . . ?
O12 C18 N12 124.20(16) . . ?
O12 C18 O13 125.27(17) . . ?
N12 C18 O13 110.52(14) . . ?
O13 C19 C110 108.76(19) . . ?
O13 C19 C111 111.33(18) . . ?
C110 C19 C111 112.8(2) . . ?
O13 C19 C112 101.29(17) . . ?
C110 C19 C112 111.8(2) . . ?
C111 C19 C112 110.3(2) . . ?
C19 C110 H11B 109.5 . . ?
C19 C110 H11C 109.5 . . ?
H11B C110 H11C 109.5 . . ?
C19 C110 H11D 109.5 . . ?
H11B C110 H11D 109.5 . . ?
H11C C110 H11D 109.5 . . ?
C19 C111 H11E 109.5 . . ?
C19 C111 H11F 109.5 . . ?
H11E C111 H11F 109.5 . . ?
C19 C111 H11G 109.5 . . ?
H11E C111 H11G 109.5 . . ?
H11F C111 H11G 109.5 . . ?
C19 C112 H11H 109.5 . . ?
C19 C112 H11I 109.5 . . ?
H11H C112 H11I 109.5 . . ?
C19 C112 H11J 109.5 . . ?
H11H C112 H11J 109.5 . . ?
H11I C112 H11J 109.5 . . ?

loop_
_geom_bond_atom_site_label_1
_geom_bond_atom_site_label_2
_geom_bond_distance
_geom_bond_site_symmetry_2
_geom_bond_publ_flag
Fe1 C14 2.038(2) 2 ?
Fe1 C14 2.038(2) . ?
Fe1 C10 2.0383(18) 2 ?
Fe1 C10 2.0384(18) . ?
Fe1 C13 2.041(2) 2 ?
Fe1 C13 2.041(2) . ?
Fe1 C12 2.048(2) 2 ?
Fe1 C12 2.048(2) . ?
Fe1 C11 2.0528(15) 2 ?
Fe1 C11 2.0528(15) . ?
O11 C15 1.227(2) . ?
O12 C18 1.224(2) . ?
O13 C18 1.343(2) . ?
O13 C19 1.475(2) . ?
N11 C15 1.344(2) . ?
N11 C10 1.415(2) . ?
N11 H11 0.8800 . ?
N12 C18 1.338(2) . ?
N12 C16 1.444(2) . ?
N12 H12 0.8800 . ?
C10 C14 1.421(3) . ?
C10 C11 1.425(3) . ?
C11 C12 1.421(3) . ?
C11 H11A 0.9500 . ?
C12 C13 1.417(3) . ?
C12 H12A 0.9500 . ?
C13 C14 1.426(2) . ?
C13 H13 0.9500 . ?
C14 H14 0.9500 . ?
C15 C16 1.535(3) . ?
C16 C17 1.528(2) . ?
C16 H16 1.0000 . ?
C17 H17A 0.9800 . ?
C17 H17B 0.9800 . ?
C17 H17C 0.9800 . ?
C19 C110 1.507(3) . ?
C19 C111 1.508(3) . ?
C19 C112 1.515(3) . ?
C110 H11B 0.9800 . ?
C110 H11C 0.9800 . ?
C110 H11D 0.9800 . ?
C111 H11E 0.9800 . ?
C111 H11F 0.9800 . ?
C111 H11G 0.9800 . ?
C112 H11H 0.9800 . ?
C112 H11I 0.9800 . ?
C112 H11J 0.9800 . ?

loop_
_geom_torsion_atom_site_label_1
_geom_torsion_atom_site_label_2
_geom_torsion_atom_site_label_3
_geom_torsion_atom_site_label_4
_geom_torsion
_geom_torsion_site_symmetry_1
_geom_torsion_site_symmetry_2
_geom_torsion_site_symmetry_3
_geom_torsion_site_symmetry_4
_geom_torsion_publ_flag
C15 N11 C10 C14 160.43(17) . . . . ?
C15 N11 C10 C11 -20.5(3) . . . . ?
C15 N11 C10 Fe1 73.6(2) . . . . ?
C14 Fe1 C10 N11 -26.08(18) 2 . . . ?
C14 Fe1 C10 N11 114.6(2) . . . . ?
C10 Fe1 C10 N11 17.09(12) 2 . . . ?
C13 Fe1 C10 N11 -60.9(2) 2 . . . ?
C13 Fe1 C10 N11 152.85(19) . . . . ?
C12 Fe1 C10 N11 -163.3(2) . . . . ?
C11 Fe1 C10 N11 52.7(2) 2 . . . ?
C11 Fe1 C10 N11 -125.4(2) . . . . ?
C14 Fe1 C10 C14 -140.66(12) 2 . . . ?
C10 Fe1 C10 C14 -97.49(12) 2 . . . ?
C13 Fe1 C10 C14 -175.50(15) 2 . . . ?
C13 Fe1 C10 C14 38.27(12) . . . . ?
C12 Fe1 C10 C14 82.08(14) . . . . ?
C11 Fe1 C10 C14 -61.88(15) 2 . . . ?
C11 Fe1 C10 C14 120.00(16) . . . . ?
C14 Fe1 C10 C11 99.35(12) 2 . . . ?
C14 Fe1 C10 C11 -120.00(16) . . . . ?
C10 Fe1 C10 C11 142.51(13) 2 . . . ?
C13 Fe1 C10 C11 64.51(15) 2 . . . ?
C13 Fe1 C10 C11 -81.72(12) . . . . ?
C12 Fe1 C10 C11 -37.92(11) . . . . ?
C11 Fe1 C10 C11 178.12(10) 2 . . . ?
N11 C10 C11 C12 -178.9(2) . . . . ?
C14 C10 C11 C12 0.33(18) . . . . ?
Fe1 C10 C11 C12 59.33(11) . . . . ?
N11 C10 C11 Fe1 121.8(2) . . . . ?
C14 C10 C11 Fe1 -59.01(13) . . . . ?
C14 Fe1 C11 C12 145.67(12) 2 . . . ?
C14 Fe1 C11 C12 -81.32(13) . . . . ?
C10 Fe1 C11 C12 -176.47(16) 2 . . . ?
C10 Fe1 C11 C12 -118.68(13) . . . . ?
C13 Fe1 C11 C12 101.67(13) 2 . . . ?
C13 Fe1 C11 C12 -37.24(13) . . . . ?
C12 Fe1 C11 C12 65.2(2) 2 . . . ?
C14 Fe1 C11 C10 -95.65(11) 2 . . . ?
C14 Fe1 C11 C10 37.36(11) . . . . ?
C10 Fe1 C11 C10 -57.79(19) 2 . . . ?
C13 Fe1 C11 C10 -139.65(11) 2 . . . ?
C13 Fe1 C11 C10 81.44(12) . . . . ?
C12 Fe1 C11 C10 -176.17(16) 2 . . . ?
C12 Fe1 C11 C10 118.68(13) . . . . ?
C10 C11 C12 C13 -0.19(19) . . . . ?
Fe1 C11 C12 C13 58.86(15) . . . . ?
C10 C11 C12 Fe1 -59.05(11) . . . . ?
C14 Fe1 C12 C13 -175.33(15) 2 . . . ?
C14 Fe1 C12 C13 -37.84(13) . . . . ?
C10 Fe1 C12 C13 -81.90(14) . . . . ?
C13 Fe1 C12 C13 143.38(14) 2 . . . ?
C12 Fe1 C12 C13 98.52(13) 2 . . . ?
C11 Fe1 C12 C13 57.81(19) 2 . . . ?
C11 Fe1 C12 C13 -119.99(19) . . . . ?
C14 Fe1 C12 C11 -55.34(17) 2 . . . ?
C14 Fe1 C12 C11 82.15(13) . . . . ?
C10 Fe1 C12 C11 38.10(11) . . . . ?
C13 Fe1 C12 C11 -96.63(13) 2 . . . ?
C13 Fe1 C12 C11 119.99(19) . . . . ?
C12 Fe1 C12 C11 -141.49(14) 2 . . . ?
C11 Fe1 C12 C11 177.80(12) 2 . . . ?
C11 C12 C13 C14 0.0(3) . . . . ?
Fe1 C12 C13 C14 59.12(17) . . . . ?
C11 C12 C13 Fe1 -59.13(14) . . . . ?
C14 Fe1 C13 C12 119.4(2) . . . . ?
C10 Fe1 C13 C12 175.03(14) 2 . . . ?
C10 Fe1 C13 C12 81.20(12) . . . . ?
C13 Fe1 C13 C12 -62.02(12) 2 . . . ?
C12 Fe1 C13 C12 -101.07(17) 2 . . . ?
C11 Fe1 C13 C12 -145.38(13) 2 . . . ?
C11 Fe1 C13 C12 37.24(13) . . . . ?
C10 Fe1 C13 C14 55.7(2) 2 . . . ?
C10 Fe1 C13 C14 -38.16(14) . . . . ?
C13 Fe1 C13 C14 178.61(16) 2 . . . ?
C12 Fe1 C13 C14 139.57(15) 2 . . . ?
C12 Fe1 C13 C14 -119.4(2) . . . . ?
C11 Fe1 C13 C14 95.26(16) 2 . . . ?
C11 Fe1 C13 C14 -82.12(16) . . . . ?
N11 C10 C14 C13 178.95(18) . . . . ?
C11 C10 C14 C13 -0.3(3) . . . . ?
Fe1 C10 C14 C13 -59.71(17) . . . . ?
N11 C10 C14 Fe1 -121.34(17) . . . . ?
C11 C10 C14 Fe1 59.38(13) . . . . ?
C12 C13 C14 C10 0.2(3) . . . . ?
Fe1 C13 C14 C10 59.69(15) . . . . ?
C12 C13 C14 Fe1 -59.48(16) . . . . ?
C14 Fe1 C14 C10 60.11(10) 2 . . . ?
C10 Fe1 C14 C10 96.86(14) 2 . . . ?
C13 Fe1 C14 C10 -118.5(2) . . . . ?
C12 Fe1 C14 C10 174.87(14) 2 . . . ?
C12 Fe1 C14 C10 -80.97(11) . . . . ?
C11 Fe1 C14 C10 140.16(12) 2 . . . ?
C11 Fe1 C14 C10 -37.30(12) . . . . ?
C14 Fe1 C14 C13 178.58(17) 2 . . . ?
C10 Fe1 C14 C13 -144.68(15) 2 . . . ?
C10 Fe1 C14 C13 118.5(2) . . . . ?
C12 Fe1 C14 C13 -66.7(2) 2 . . . ?
C12 Fe1 C14 C13 37.50(15) . . . . ?
C11 Fe1 C14 C13 -101.38(16) 2 . . . ?
C11 Fe1 C14 C13 81.17(16) . . . . ?
C10 N11 C15 O11 2.1(3) . . . . ?
C10 N11 C15 C16 179.03(15) . . . . ?
C18 N12 C16 C17 -174.45(17) . . . . ?
C18 N12 C16 C15 -54.5(2) . . . . ?
O11 C15 C16 N12 -39.5(2) . . . . ?
N11 C15 C16 N12 143.48(14) . . . . ?
O11 C15 C16 C17 80.73(19) . . . . ?
N11 C15 C16 C17 -96.33(16) . . . . ?
C16 N12 C18 O12 4.2(3) . . . . ?
C16 N12 C18 O13 -175.07(15) . . . . ?
C19 O13 C18 O12 16.3(3) . . . . ?
C19 O13 C18 N12 -164.44(16) . . . . ?
C18 O13 C19 C110 63.2(2) . . . . ?
C18 O13 C19 C111 -61.7(2) . . . . ?
C18 O13 C19 C112 -178.98(19) . . . . ?
